data_7244974
loop_
_publ_author_name
'Sugimoto, Akira'
'Kusumoto, Sotaro'
'Nakaya, Manabu'
'Sekine, Yoshihiro'
'Lindoy, Leonard F.'
'Hayami, Shinya'

_publ_section_title
;
 Modulation of the elasticity of single crystal, 1-D metal
 dimethylglyoximato complexes via solid solution effect
;
_journal_name_full CrystEngComm
_journal_paper_doi 10.1039/D2CE00402J
_journal_year 2022
_chemical_formula_moiety 'C8 H14 N4 Ni O4'
_chemical_formula_sum 'C8 H14 N4 Ni O4'
_chemical_formula_weight 288.94
_space_group_crystal_system orthorhombic
_space_group_IT_number 72
_space_group_name_Hall '-I 2 2c'
_space_group_name_H-M_alt 'I b a m'
_atom_sites_solution_hydrogens mixed
_atom_sites_solution_primary dual
_audit_creation_date 2022-02-02
_audit_creation_method
;
Olex2 1.2
(compiled 2018.05.29 svn.r3508 for OlexSys, GUI svn.r5506)
;
_audit_update_record
;
2022-02-03 deposited with the CCDC.	2022-05-23 downloaded from the CCDC.
;
_cell_angle_alpha 90
_cell_angle_beta 90
_cell_angle_gamma 90
_cell_formula_units_Z 4
_cell_length_a 16.210(2)
_cell_length_b 10.5207(16)
_cell_length_c 6.3360(9)
_cell_measurement_reflns_used 1044
_cell_measurement_temperature 123
_cell_measurement_theta_max 28.9730
_cell_measurement_theta_min 3.8480
_cell_volume 1080.5(3)
_computing_cell_refinement 'CrysAlisPro 1.171.39.46e (Rigaku OD, 2018)'
_computing_data_collection 'CrysAlisPro 1.171.39.46e (Rigaku OD, 2018)'
_computing_data_reduction 'CrysAlisPro 1.171.39.46e (Rigaku OD, 2018)'
_computing_molecular_graphics 'Olex2 (Dolomanov et al., 2009)'
_computing_publication_material 'Olex2 (Dolomanov et al., 2009)'
_computing_structure_refinement 'ShelXL (Sheldrick, 2015)'
_computing_structure_solution 'ShelXT (Sheldrick, 2015)'
_diffrn_ambient_temperature 123
_diffrn_detector CCD
_diffrn_detector_area_resol_mean 28.5714
_diffrn_detector_type 'Rigaku Saturn724+'
_diffrn_measured_fraction_theta_full 0.998
_diffrn_measured_fraction_theta_max 0.849
_diffrn_measurement_details
;
List of Runs (angles in degrees, time in seconds):

  # Type    Start    End  Width  t~exp~   \w     \q     \k     \f   Frames
#--------------------------------------------------------------------------
  1  \w    -83.00 -18.00   0.50   15.00    --    5.00  45.00  30.00  130
  2  \w      8.00  34.00   0.50   15.00    --   -8.90  45.00  90.00   52
  3  \w    -98.00 -19.00   0.50   15.00    --   -8.90  45.00  90.00  158
;
_diffrn_measurement_device 'AFC12 (Right): Kappa 3 circle'
_diffrn_measurement_device_type 'XtaLAB AFC10 (RCD3): fixed-chi single'
_diffrn_measurement_method 'profile data from \w-scans'
_diffrn_measurement_specimen_support 'Mitegen 50um'
_diffrn_orient_matrix_type 'CrysAlisPro convention (1999,Acta A55,543-557)'
_diffrn_orient_matrix_UB_11 0.0271527000
_diffrn_orient_matrix_UB_12 0.0528357000
_diffrn_orient_matrix_UB_13 0.0003447000
_diffrn_orient_matrix_UB_21 -0.0343603000
_diffrn_orient_matrix_UB_22 0.0418331000
_diffrn_orient_matrix_UB_23 -0.0024058000
_diffrn_orient_matrix_UB_31 -0.0006494000
_diffrn_orient_matrix_UB_32 0.0009295000
_diffrn_orient_matrix_UB_33 0.1118503000
_diffrn_radiation_collimation 0.3
_diffrn_radiation_monochromator mirror
_diffrn_radiation_probe x-ray
_diffrn_radiation_type MoK\a
_diffrn_radiation_wavelength 0.71073
_diffrn_reflns_av_R_equivalents 0.0593
_diffrn_reflns_av_unetI/netI 0.0612
_diffrn_reflns_Laue_measured_fraction_full 0.998
_diffrn_reflns_Laue_measured_fraction_max 0.849
_diffrn_reflns_limit_h_max 18
_diffrn_reflns_limit_h_min -22
_diffrn_reflns_limit_k_max 14
_diffrn_reflns_limit_k_min -11
_diffrn_reflns_limit_l_max 8
_diffrn_reflns_limit_l_min -8
_diffrn_reflns_number 2792
_diffrn_reflns_point_group_measured_fraction_full 0.998
_diffrn_reflns_point_group_measured_fraction_max 0.849
_diffrn_reflns_theta_full 25.242
_diffrn_reflns_theta_max 30.224
_diffrn_reflns_theta_min 2.308
_diffrn_source 'Rotating Anode'
_diffrn_source_current 24.0
_diffrn_source_power 1.2
_diffrn_source_target Mo
_diffrn_source_type 'Rigaku (Mo) X-ray Source'
_diffrn_source_voltage 50.0
_exptl_absorpt_coefficient_mu 1.806
_exptl_absorpt_correction_T_max 1.00000
_exptl_absorpt_correction_T_min 0.18340
_exptl_absorpt_correction_type multi-scan
_exptl_absorpt_process_details
;
CrysAlisPro 1.171.39.46e (Rigaku Oxford Diffraction, 2018)
Empirical absorption correction using spherical harmonics,
 implemented in SCALE3 ABSPACK scaling algorithm.
;
_exptl_crystal_colour 'clear dark red'
_exptl_crystal_colour_lustre clear
_exptl_crystal_colour_modifier dark
_exptl_crystal_colour_primary red
_exptl_crystal_density_diffrn 1.776
_exptl_crystal_description needle
_exptl_crystal_F_000 600
_exptl_crystal_size_max 0.1
_exptl_crystal_size_mid 0.01
_exptl_crystal_size_min 0.01
_refine_diff_density_max 1.014
_refine_diff_density_min -0.651
_refine_diff_density_rms 0.138
_refine_ls_extinction_method none
_refine_ls_goodness_of_fit_ref 0.979
_refine_ls_hydrogen_treatment mixed
_refine_ls_matrix_type full
_refine_ls_number_parameters 58
_refine_ls_number_reflns 748
_refine_ls_number_restraints 0
_refine_ls_restrained_S_all 0.979
_refine_ls_R_factor_all 0.0566
_refine_ls_R_factor_gt 0.0480
_refine_ls_shift/su_max 0.000
_refine_ls_shift/su_mean 0.000
_refine_ls_structure_factor_coef Fsqd
_refine_ls_weighting_details 'w=1/[\s^2^(Fo^2^)+(0.1000P)^2^] where P=(Fo^2^+2Fc^2^)/3'
_refine_ls_weighting_scheme calc
_refine_ls_wR_factor_gt 0.1277
_refine_ls_wR_factor_ref 0.1333
_reflns_Friedel_coverage 0.000
_reflns_number_gt 637
_reflns_number_total 748
_reflns_threshold_expression 'I > 2\s(I)'
_cod_data_source_file d2ce00402j2.cif
_cod_data_source_block Ni(HDMG)2
_cod_original_cell_volume 1080.6(3)
_cod_database_code 7244974
_shelx_shelxl_version_number 2014/7
_chemical_oxdiff_formula 'Ni C N O'
_chemical_oxdiff_usercomment 100
_shelx_space_group_comment
;
The symmetry employed for this shelxl refinement is uniquely defined
by the following loop, which should always be used as a source of
symmetry information in preference to the above space-group names.
They are only intended as comments.
;
_reflns_odcompleteness_completeness 100.00
_reflns_odcompleteness_iscentric 1
_reflns_odcompleteness_theta 26.32
_olex2_refinement_description
;
1. Fixed Uiso
 At 1.5 times of:
  All C(H,H,H) groups
2. Others
 Fixed Sof: H4A(0.5) H4B(0.5) H4C(0.5) H3B(0.5) H3C(0.5) H3A(0.5)
3.a Idealised Me refined as rotating group:
 C4(H4A,H4B,H4C), C3(H3B,H3C,H3A)
;
_olex2_submission_special_instructions 'No special instructions were received'
_oxdiff_exptl_absorpt_empirical_details
;
Empirical correction (ABSPACK) includes:
- Absorption correction using spherical harmonics
- Frame scaling
;
_oxdiff_exptl_absorpt_empirical_full_max 2.913
_oxdiff_exptl_absorpt_empirical_full_min 0.444

loop_
_space_group_symop_operation_xyz
'x, y, z'
'-x, -y, z'
'-x+1/2, y+1/2, -z'
'x+1/2, -y+1/2, -z'
'x+1/2, y+1/2, z+1/2'
'-x+1/2, -y+1/2, z+1/2'
'-x+1, y+1, -z+1/2'
'x+1, -y+1, -z+1/2'
'-x, -y, -z'
'x, y, -z'
'x-1/2, -y-1/2, z'
'-x-1/2, y-1/2, z'
'-x+1/2, -y+1/2, -z+1/2'
'x+1/2, y+1/2, -z+1/2'
'x, -y, z+1/2'
'-x, y, z+1/2'

loop_
_atom_site_label
_atom_site_type_symbol
_atom_site_fract_x
_atom_site_fract_y
_atom_site_fract_z
_atom_site_U_iso_or_equiv
_atom_site_adp_type
_atom_site_occupancy
_atom_site_site_symmetry_order
_atom_site_calc_flag
_atom_site_refinement_flags_posn
_atom_site_refinement_flags_adp
_atom_site_refinement_flags_occupancy
_atom_site_disorder_assembly
_atom_site_disorder_group
Ni1 Ni 0.5000 0.5000 0.5000 0.0141(3) Uani 1 4 d S T P . .
O1 O 0.66404(17) 0.4065(2) 0.5000 0.0201(6) Uani 1 2 d S T P . .
O2 O 0.44417(15) 0.7563(3) 0.5000 0.0194(6) Uani 1 2 d S T P . .
N1 N 0.6145(2) 0.5088(3) 0.5000 0.0176(7) Uani 1 2 d S T P . .
C2 C 0.5833(2) 0.7223(4) 0.5000 0.0183(7) Uani 1 2 d S T P . .
N2 N 0.50930(19) 0.6760(3) 0.5000 0.0179(7) Uani 1 2 d S T P . .
C4 C 0.6018(2) 0.8603(3) 0.5000 0.0230(8) Uani 1 2 d S T P . .
H4A H 0.5633 0.9036 0.5901 0.034 Uiso 0.5 1 calc GR . . A -1
H4B H 0.5971 0.8928 0.3589 0.034 Uiso 0.5 1 calc GR . . A -1
H4C H 0.6568 0.8739 0.5510 0.034 Uiso 0.5 1 calc GR . . A -1
C1 C 0.6470(2) 0.6218(4) 0.5000 0.0181(7) Uani 1 2 d S T P . .
C3 C 0.7368(2) 0.6438(4) 0.5000 0.0233(8) Uani 1 2 d S T P . .
H3B H 0.7630 0.5837 0.5921 0.035 Uiso 0.5 1 calc GR . . B -1
H3C H 0.7480 0.7285 0.5485 0.035 Uiso 0.5 1 calc GR . . B -1
H3A H 0.7579 0.6336 0.3594 0.035 Uiso 0.5 1 calc GR . . B -1
H1 H 0.626(7) 0.331(10) 0.5000 0.19(5) Uiso 1 2 d S T P . .

loop_
_atom_site_aniso_label
_atom_site_aniso_U_11
_atom_site_aniso_U_22
_atom_site_aniso_U_33
_atom_site_aniso_U_23
_atom_site_aniso_U_13
_atom_site_aniso_U_12
Ni1 0.0149(4) 0.0151(4) 0.0123(4) 0.000 0.000 -0.0002(2)
O1 0.0166(12) 0.0202(14) 0.0236(13) 0.000 0.000 0.0049(11)
O2 0.0214(13) 0.0168(13) 0.0201(13) 0.000 0.000 0.0074(11)
N1 0.0163(16) 0.0197(16) 0.0169(15) 0.000 0.000 0.0013(11)
C2 0.0225(17) 0.0191(18) 0.0132(15) 0.000 0.000 -0.0003(16)
N2 0.0194(15) 0.0200(17) 0.0142(15) 0.000 0.000 0.0014(11)
C4 0.0252(18) 0.0191(18) 0.0246(18) 0.000 0.000 -0.0028(16)
C1 0.0206(17) 0.0215(17) 0.0123(15) 0.000 0.000 0.0005(16)
C3 0.0174(17) 0.029(2) 0.0240(19) 0.000 0.000 -0.0016(15)

loop_
_atom_type_symbol
_atom_type_description
_atom_type_scat_dispersion_real
_atom_type_scat_dispersion_imag
_atom_type_scat_source
C C 0.0033 0.0016 'International Tables Vol C Tables 4.2.6.8 and 6.1.1.4'
H H 0.0000 0.0000 'International Tables Vol C Tables 4.2.6.8 and 6.1.1.4'
N N 0.0061 0.0033 'International Tables Vol C Tables 4.2.6.8 and 6.1.1.4'
Ni Ni 0.3393 1.1124 'International Tables Vol C Tables 4.2.6.8 and 6.1.1.4'
O O 0.0106 0.0060 'International Tables Vol C Tables 4.2.6.8 and 6.1.1.4'

loop_
_geom_angle_atom_site_label_1
_geom_angle_atom_site_label_2
_geom_angle_atom_site_label_3
_geom_angle
_geom_angle_site_symmetry_1
_geom_angle_site_symmetry_3
_geom_angle_publ_flag
N1 Ni1 N1 180.0 . 9_666 ?
N2 Ni1 N1 97.53(13) . 9_666 ?
N2 Ni1 N1 97.53(13) 9_666 . ?
N2 Ni1 N1 82.47(13) 9_666 9_666 ?
N2 Ni1 N1 82.47(13) . . ?
N2 Ni1 N2 180.0 9_666 . ?
O1 N1 Ni1 123.8(2) . . ?
C1 N1 Ni1 116.8(3) . . ?
C1 N1 O1 119.4(3) . . ?
N2 C2 C4 123.8(3) . . ?
N2 C2 C1 112.2(3) . . ?
C1 C2 C4 124.1(3) . . ?
O2 N2 Ni1 124.0(2) . . ?
C2 N2 Ni1 116.8(3) . . ?
C2 N2 O2 119.2(3) . . ?
N1 C1 C2 111.8(3) . . ?
N1 C1 C3 122.9(4) . . ?
C3 C1 C2 125.2(4) . . ?

loop_
_geom_bond_atom_site_label_1
_geom_bond_atom_site_label_2
_geom_bond_distance
_geom_bond_site_symmetry_2
_geom_bond_publ_flag
Ni1 N1 1.859(4) 9_666 ?
Ni1 N1 1.859(4) . ?
Ni1 N2 1.857(4) . ?
Ni1 N2 1.857(4) 9_666 ?
O1 N1 1.343(4) . ?
O2 N2 1.353(4) . ?
N1 C1 1.299(5) . ?
C2 N2 1.295(5) . ?
C2 C4 1.482(5) . ?
C2 C1 1.478(6) . ?
C1 C3 1.475(5) . ?
